data_7155253
loop_
_publ_author_name
'Feng, Bo-Xu'
'Wang, Bin'
'Li, Xin'

_publ_section_title
;
 Asymmetric additions of thioglycolates and N-Boc aldimines catalyzed by a
 bifunctional tertiary-amine squaramide.
;
_journal_issue 39
_journal_name_full 'Organic &amp; biomolecular chemistry'
_journal_page_first 9206
_journal_page_last 9209
_journal_paper_doi 10.1039/c6ob01645f
_journal_volume 14
_journal_year 2016
_chemical_formula_sum 'C15 H20 Br N O4 S'
_chemical_formula_weight 390.29
_chemical_name_systematic
; 
 ? 
;
_space_group_IT_number 19
_symmetry_cell_setting orthorhombic
_symmetry_space_group_name_Hall 'P 2ac 2ab'
_symmetry_space_group_name_H-M 'P 21 21 21'
_atom_sites_solution_hydrogens geom
_atom_sites_solution_primary direct
_atom_sites_solution_secondary difmap
_audit_block_doi 10.5517/ccdc.csd.cc1lnbn7
_audit_creation_method SHELXL-97
_audit_update_record
;
2016-05-11 deposited with the CCDC.
2016-08-16 downloaded from the CCDC.
;
_cell_angle_alpha 90.00
_cell_angle_beta 90.00
_cell_angle_gamma 90.00
_cell_formula_units_Z 4
_cell_length_a 5.1680(5)
_cell_length_b 10.0269(12)
_cell_length_c 32.073(4)
_cell_measurement_reflns_used 6499
_cell_measurement_temperature 113(2)
_cell_measurement_theta_max 27.5
_cell_measurement_theta_min 3.3
_cell_volume 1662.0(3)
_computing_cell_refinement 'CrystalClear-SM Expert 2.1 b42'
_computing_data_collection 'CrystalClear-SM Expert 2.1 b42 (Rigaku, 2015)'
_computing_data_reduction 'CrystalClear-SM Expert 2.1 b42'
_computing_molecular_graphics 'CrystalStructure 4.1'
_computing_publication_material 'CrystalStructure 4.1 (Rigaku, 2014)'
_computing_structure_refinement 'SHELXL-97 (Sheldrick, 1997)'
_computing_structure_solution 'SHELXS-97 (Sheldrick, 1990)'
_diffrn_ambient_temperature 113(2)
_diffrn_detector_area_resol_mean 5.814
_diffrn_measured_fraction_theta_full 0.998
_diffrn_measured_fraction_theta_max 0.998
_diffrn_measurement_device_type 'Rigaku XtaLAB P200'
_diffrn_measurement_method '\w and \f scans'
_diffrn_radiation_monochromator multilayer
_diffrn_radiation_source 'rotating anode'
_diffrn_radiation_type MoK\a
_diffrn_radiation_wavelength 0.71073
_diffrn_reflns_av_R_equivalents 0.0424
_diffrn_reflns_av_sigmaI/netI 0.0381
_diffrn_reflns_limit_h_max 6
_diffrn_reflns_limit_h_min -6
_diffrn_reflns_limit_k_max 12
_diffrn_reflns_limit_k_min -13
_diffrn_reflns_limit_l_max 41
_diffrn_reflns_limit_l_min -41
_diffrn_reflns_number 16927
_diffrn_reflns_theta_full 27.49
_diffrn_reflns_theta_max 27.49
_diffrn_reflns_theta_min 3.25
_diffrn_standards_decay_% 0
_diffrn_standards_interval_count 0
_diffrn_standards_interval_time 0
_diffrn_standards_number 0
_exptl_absorpt_coefficient_mu 2.615
_exptl_absorpt_correction_T_max 0.7443
_exptl_absorpt_correction_T_min 0.6228
_exptl_absorpt_correction_type multi-scan
_exptl_absorpt_process_details 'REQAB (Rigaku, 1998)'
_exptl_crystal_colour Colorless
_exptl_crystal_density_diffrn 1.560
_exptl_crystal_density_method 'not measured'
_exptl_crystal_description Prism
_exptl_crystal_F_000 800
_exptl_crystal_size_max 0.20
_exptl_crystal_size_mid 0.18
_exptl_crystal_size_min 0.12
_refine_diff_density_max 0.264
_refine_diff_density_min -0.621
_refine_diff_density_rms 0.084
_refine_ls_abs_structure_details 'Flack H D (1983), Acta Cryst. A39, 876-881'
_refine_ls_abs_structure_Flack 0.007(5)
_refine_ls_extinction_method none
_refine_ls_goodness_of_fit_ref 1.024
_refine_ls_hydrogen_treatment mixed
_refine_ls_matrix_type full
_refine_ls_number_parameters 207
_refine_ls_number_reflns 3804
_refine_ls_number_restraints 1
_refine_ls_restrained_S_all 1.024
_refine_ls_R_factor_all 0.0198
_refine_ls_R_factor_gt 0.0186
_refine_ls_shift/su_max 0.002
_refine_ls_shift/su_mean 0.000
_refine_ls_structure_factor_coef Fsqd
_refine_ls_weighting_details 'calc w=1/[\s^2^(Fo^2^)+(0.0127P)^2^+0.0000P] where P=(Fo^2^+2Fc^2^)/3'
_refine_ls_weighting_scheme calc
_refine_ls_wR_factor_gt 0.0443
_refine_ls_wR_factor_ref 0.0444
_reflns_number_gt 3599
_reflns_number_total 3804
_reflns_threshold_expression >2sigma(I)
_cod_data_source_file c6ob01645f2.cif
_cod_data_source_block shelx
_cod_depositor_comments
;
The following automatic conversions were performed:

'_symmetry_cell_setting' value 'Orthorhombic' changed to
'orthorhombic' according to
/usr/data/users/saulius/crontab/automatic-downloads/rss-feeds/RSC/lib/dictionaries/cif_core.dic
dictionary named 'cif_core.dic' version 2.4.2 from 2011-04-26.

Automatic conversion script
Id: cif_fix_values 4268 2015-11-12 08:31:59Z antanas 

 Adding full bibliography for 7155253.cif.
;
_cod_original_sg_symbol_H-M P2(1)2(1)2(1)
_cod_database_code 7155253

loop_
_symmetry_equiv_pos_as_xyz
'x, y, z'
'-x+1/2, -y, z+1/2'
'-x, y+1/2, -z+1/2'
'x+1/2, -y+1/2, -z'

loop_
_atom_site_label
_atom_site_type_symbol
_atom_site_fract_x
_atom_site_fract_y
_atom_site_fract_z
_atom_site_U_iso_or_equiv
_atom_site_adp_type
_atom_site_occupancy
_atom_site_symmetry_multiplicity
_atom_site_calc_flag
_atom_site_refinement_flags
Br1 Br 0.67147(3) 0.519963(18) 0.043752(5) 0.01406(5) Uani 1 1 d .
S1 S 0.14534(9) 0.32254(4) 0.100435(13) 0.01165(9) Uani 1 1 d .
O3 O 0.7173(3) 0.06983(15) 0.10275(4) 0.0215(3) Uani 1 1 d .
C7 C 0.3547(4) 0.44598(17) 0.12566(5) 0.0101(3) Uani 1 1 d .
H7 H 0.5391 0.4242 0.1191 0.012 Uiso 1 1 calc R
O2 O 0.4393(2) 0.41350(15) 0.23617(4) 0.0135(3) Uani 1 1 d .
N1 N 0.3187(3) 0.44075(15) 0.17061(4) 0.0110(3) Uani 1 1 d D
O1 O 0.7477(2) 0.44709(15) 0.18616(4) 0.0159(3) Uani 1 1 d .
O4 O 0.4924(3) 0.15072(15) 0.04859(4) 0.0202(3) Uani 1 1 d .
C2 C 0.3460(4) 0.74475(18) 0.05140(5) 0.0163(4) Uani 1 1 d .
H2 H 0.4331 0.7734 0.0269 0.020 Uiso 1 1 calc R
C11 C 0.5226(3) 0.43450(19) 0.19683(5) 0.0105(4) Uani 1 1 d .
C6 C 0.2884(3) 0.57928(18) 0.10628(5) 0.0099(3) Uani 1 1 d .
C1 C 0.4096(3) 0.62468(19) 0.06990(5) 0.0115(4) Uani 1 1 d .
C9 C 0.5299(4) 0.12610(19) 0.08910(6) 0.0129(4) Uani 1 1 d .
C5 C 0.0918(3) 0.65911(19) 0.12286(6) 0.0130(4) Uani 1 1 d .
H5 H 0.0023 0.6300 0.1471 0.016 Uiso 1 1 calc R
C15 C 0.7891(4) 0.2690(2) 0.26140(6) 0.0182(4) Uani 1 1 d .
H15A H 0.6745 0.1939 0.2550 0.027 Uiso 1 1 calc R
H15B H 0.8947 0.2475 0.2859 0.027 Uiso 1 1 calc R
H15C H 0.9024 0.2863 0.2375 0.027 Uiso 1 1 calc R
C12 C 0.6284(4) 0.3918(2) 0.27035(5) 0.0143(4) Uani 1 1 d .
C3 C 0.1528(4) 0.82336(19) 0.06909(6) 0.0182(4) Uani 1 1 d .
H3 H 0.1087 0.9065 0.0568 0.022 Uiso 1 1 calc R
C8 C 0.3052(4) 0.17037(19) 0.11586(5) 0.0142(4) Uani 1 1 d .
H8A H 0.3684 0.1816 0.1448 0.017 Uiso 1 1 calc R
H8B H 0.1751 0.0979 0.1162 0.017 Uiso 1 1 calc R
C14 C 0.4527(4) 0.3689(3) 0.30774(6) 0.0319(6) Uani 1 1 d .
H14A H 0.3404 0.4467 0.3116 0.048 Uiso 1 1 calc R
H14B H 0.5584 0.3558 0.3328 0.048 Uiso 1 1 calc R
H14C H 0.3462 0.2895 0.3029 0.048 Uiso 1 1 calc R
C4 C 0.0246(4) 0.7799(2) 0.10475(6) 0.0160(4) Uani 1 1 d .
H4 H -0.1087 0.8329 0.1167 0.019 Uiso 1 1 calc R
C13 C 0.7922(4) 0.5164(2) 0.27664(6) 0.0202(4) Uani 1 1 d .
H13A H 0.9099 0.5272 0.2529 0.030 Uiso 1 1 calc R
H13B H 0.8930 0.5076 0.3024 0.030 Uiso 1 1 calc R
H13C H 0.6790 0.5946 0.2787 0.030 Uiso 1 1 calc R
C10 C 0.7011(4) 0.1085(2) 0.02129(6) 0.0228(4) Uani 1 1 d .
H10A H 0.8658 0.1432 0.0319 0.034 Uiso 1 1 calc R
H10B H 0.6706 0.1429 -0.0069 0.034 Uiso 1 1 calc R
H10C H 0.7077 0.0108 0.0205 0.034 Uiso 1 1 calc R
H1 H 0.159(2) 0.433(2) 0.1810(6) 0.012(5) Uiso 1 1 d D

loop_
_atom_site_aniso_label
_atom_site_aniso_U_11
_atom_site_aniso_U_22
_atom_site_aniso_U_33
_atom_site_aniso_U_23
_atom_site_aniso_U_13
_atom_site_aniso_U_12
Br1 0.01338(8) 0.02006(8) 0.00875(7) 0.00130(7) 0.00207(7) 0.00202(8)
S1 0.0132(2) 0.0116(2) 0.01015(18) -0.00086(15) -0.00228(18) 0.00227(19)
O3 0.0170(7) 0.0252(7) 0.0224(7) 0.0046(6) -0.0020(6) 0.0057(6)
C7 0.0110(8) 0.0144(9) 0.0048(7) 0.0010(6) -0.0005(7) 0.0007(7)
O2 0.0084(6) 0.0280(8) 0.0043(5) 0.0032(5) -0.0008(5) 0.0010(5)
N1 0.0079(7) 0.0209(8) 0.0043(6) 0.0018(5) 0.0009(6) 0.0013(7)
O1 0.0090(6) 0.0287(8) 0.0101(6) 0.0027(5) 0.0013(4) -0.0008(5)
O4 0.0215(7) 0.0285(8) 0.0105(6) -0.0004(6) 0.0032(6) 0.0093(6)
C2 0.0201(9) 0.0165(9) 0.0124(8) 0.0043(6) -0.0014(8) -0.0028(9)
C11 0.0130(9) 0.0115(9) 0.0071(8) 0.0006(6) 0.0006(7) 0.0001(7)
C6 0.0103(9) 0.0120(8) 0.0073(7) -0.0011(6) -0.0033(6) -0.0019(7)
C1 0.0114(9) 0.0125(9) 0.0106(8) -0.0013(7) -0.0015(6) -0.0002(7)
C9 0.0157(9) 0.0093(9) 0.0136(8) 0.0006(7) 0.0001(7) -0.0007(8)
C5 0.0161(10) 0.0147(9) 0.0083(8) -0.0027(7) -0.0001(7) 0.0000(7)
C15 0.0194(10) 0.0171(9) 0.0180(9) 0.0045(7) -0.0067(8) -0.0008(8)
C12 0.0092(9) 0.0270(10) 0.0066(7) 0.0028(7) -0.0030(7) 0.0018(8)
C3 0.0256(10) 0.0122(8) 0.0168(8) 0.0025(7) -0.0053(9) 0.0018(10)
C8 0.0170(9) 0.0120(8) 0.0134(8) 0.0029(6) 0.0028(8) 0.0024(8)
C14 0.0166(10) 0.0719(19) 0.0073(9) 0.0115(10) 0.0000(8) 0.0010(12)
C4 0.0169(10) 0.0146(9) 0.0167(9) -0.0036(8) -0.0008(8) 0.0040(8)
C13 0.0215(10) 0.0218(10) 0.0173(8) -0.0068(8) -0.0063(7) 0.0035(10)
C10 0.0235(11) 0.0295(11) 0.0155(9) -0.0031(8) 0.0069(9) 0.0068(10)

loop_
_atom_type_symbol
_atom_type_description
_atom_type_scat_dispersion_real
_atom_type_scat_dispersion_imag
_atom_type_scat_source
C C 0.0033 0.0016 'International Tables Vol C Tables 4.2.6.8 and 6.1.1.4'
H H 0.0000 0.0000 'International Tables Vol C Tables 4.2.6.8 and 6.1.1.4'
N N 0.0061 0.0033 'International Tables Vol C Tables 4.2.6.8 and 6.1.1.4'
O O 0.0106 0.0060 'International Tables Vol C Tables 4.2.6.8 and 6.1.1.4'
S S 0.1246 0.1234 'International Tables Vol C Tables 4.2.6.8 and 6.1.1.4'
Br Br -0.2901 2.4595 'International Tables Vol C Tables 4.2.6.8 and 6.1.1.4'

loop_
_geom_angle_atom_site_label_1
_geom_angle_atom_site_label_2
_geom_angle_atom_site_label_3
_geom_angle
C8 S1 C7 100.35(9)
N1 C7 C6 114.20(14)
N1 C7 S1 109.73(12)
C6 C7 S1 106.34(11)
N1 C7 H7 108.8
C6 C7 H7 108.8
S1 C7 H7 108.8
C11 O2 C12 120.20(13)
C11 N1 C7 121.26(15)
C11 N1 H1 119.0(12)
C7 N1 H1 119.4(12)
C9 O4 C10 115.13(15)
C1 C2 C3 119.25(17)
C1 C2 H2 120.4
C3 C2 H2 120.4
O1 C11 O2 125.67(16)
O1 C11 N1 124.44(15)
O2 C11 N1 109.89(15)
C5 C6 C1 117.12(17)
C5 C6 C7 120.92(16)
C1 C6 C7 121.87(16)
C2 C1 C6 122.30(17)
C2 C1 Br1 117.38(14)
C6 C1 Br1 120.32(14)
O3 C9 O4 123.85(17)
O3 C9 C8 123.34(16)
O4 C9 C8 112.75(16)
C4 C5 C6 121.50(17)
C4 C5 H5 119.2
C6 C5 H5 119.2
C12 C15 H15A 109.5
C12 C15 H15B 109.5
H15A C15 H15B 109.5
C12 C15 H15C 109.5
H15A C15 H15C 109.5
H15B C15 H15C 109.5
O2 C12 C15 109.92(14)
O2 C12 C14 102.20(14)
C15 C12 C14 110.78(17)
O2 C12 C13 110.09(15)
C15 C12 C13 112.80(15)
C14 C12 C13 110.55(17)
C4 C3 C2 119.94(17)
C4 C3 H3 120.0
C2 C3 H3 120.0
C9 C8 S1 116.40(13)
C9 C8 H8A 108.2
S1 C8 H8A 108.2
C9 C8 H8B 108.2
S1 C8 H8B 108.2
H8A C8 H8B 107.3
C12 C14 H14A 109.5
C12 C14 H14B 109.5
H14A C14 H14B 109.5
C12 C14 H14C 109.5
H14A C14 H14C 109.5
H14B C14 H14C 109.5
C5 C4 C3 119.86(18)
C5 C4 H4 120.1
C3 C4 H4 120.1
C12 C13 H13A 109.5
C12 C13 H13B 109.5
H13A C13 H13B 109.5
C12 C13 H13C 109.5
H13A C13 H13C 109.5
H13B C13 H13C 109.5
O4 C10 H10A 109.5
O4 C10 H10B 109.5
H10A C10 H10B 109.5
O4 C10 H10C 109.5
H10A C10 H10C 109.5
H10B C10 H10C 109.5

loop_
_geom_bond_atom_site_label_1
_geom_bond_atom_site_label_2
_geom_bond_distance
Br1 C1 1.9070(18)
S1 C8 1.8042(19)
S1 C7 1.8324(18)
O3 C9 1.203(2)
C7 N1 1.4545(19)
C7 C6 1.513(2)
C7 H7 1.0000
O2 C11 1.350(2)
O2 C12 1.485(2)
N1 C11 1.350(2)
N1 H1 0.893(9)
O1 C11 1.219(2)
O4 C9 1.337(2)
O4 C10 1.452(2)
C2 C1 1.382(3)
C2 C3 1.393(3)
C2 H2 0.9500
C6 C5 1.398(2)
C6 C1 1.401(2)
C9 C8 1.511(3)
C5 C4 1.388(3)
C5 H5 0.9500
C15 C12 1.512(3)
C15 H15A 0.9800
C15 H15B 0.9800
C15 H15C 0.9800
C12 C14 1.521(2)
C12 C13 1.523(3)
C3 C4 1.392(3)
C3 H3 0.9500
C8 H8A 0.9900
C8 H8B 0.9900
C14 H14A 0.9800
C14 H14B 0.9800
C14 H14C 0.9800
C4 H4 0.9500
C13 H13A 0.9800
C13 H13B 0.9800
C13 H13C 0.9800
C10 H10A 0.9800
C10 H10B 0.9800
C10 H10C 0.9800

loop_
_geom_hbond_atom_site_label_D
_geom_hbond_atom_site_label_H
_geom_hbond_atom_site_label_A
_geom_hbond_distance_DH
_geom_hbond_distance_HA
_geom_hbond_distance_DA
_geom_hbond_angle_DHA
_geom_hbond_site_symmetry_A
N1 H1 O1 0.893(9) 2.138(11) 2.993(2) 160.3(17) 1_455

loop_
_geom_torsion_atom_site_label_1
_geom_torsion_atom_site_label_2
_geom_torsion_atom_site_label_3
_geom_torsion_atom_site_label_4
_geom_torsion
C8 S1 C7 N1 -70.82(13)
C8 S1 C7 C6 165.20(12)
C6 C7 N1 C11 -109.56(19)
S1 C7 N1 C11 131.17(15)
C12 O2 C11 O1 -5.5(3)
C12 O2 C11 N1 175.01(15)
C7 N1 C11 O1 8.3(3)
C7 N1 C11 O2 -172.22(15)
N1 C7 C6 C5 -32.5(2)
S1 C7 C6 C5 88.67(17)
N1 C7 C6 C1 151.14(17)
S1 C7 C6 C1 -87.70(18)
C3 C2 C1 C6 -0.7(3)
C3 C2 C1 Br1 178.97(14)
C5 C6 C1 C2 1.9(3)
C7 C6 C1 C2 178.41(17)
C5 C6 C1 Br1 -177.77(13)
C7 C6 C1 Br1 -1.3(2)
C10 O4 C9 O3 -2.1(3)
C10 O4 C9 C8 -179.19(16)
C1 C6 C5 C4 -1.8(3)
C7 C6 C5 C4 -178.31(17)
C11 O2 C12 C15 -60.7(2)
C11 O2 C12 C14 -178.40(18)
C11 O2 C12 C13 64.1(2)
C1 C2 C3 C4 -0.7(3)
O3 C9 C8 S1 146.01(17)
O4 C9 C8 S1 -36.9(2)
C7 S1 C8 C9 -84.50(15)
C6 C5 C4 C3 0.5(3)
C2 C3 C4 C5 0.8(3)
